data_1537386
loop_
_publ_author_name
'Harari, A.'
'Huber, M.'
'Bocquet, J.P.'
'Collongues, R.'

_publ_section_title
;
 Structure cristalline de l'oxyde mixte Hf Ti O4
;
_journal_name_full
;
Comptes Rendus Hebdomadaires des Seances de l'Academie des Sciences, Serie C, 
Sciences Chimiques (1966-)
;
_journal_page_first 1316
_journal_page_last 1318
_journal_volume 267
_journal_year 1968
_chemical_formula_sum 'Hf O4 Ti'
_chemical_name_systematic 'Hf Ti O4'
_space_group_IT_number 60
_symmetry_space_group_name_Hall '-P 2n 2ab'
_symmetry_space_group_name_H-M 'P b c n'
_cell_angle_alpha 90
_cell_angle_beta 90
_cell_angle_gamma 90
_cell_formula_units_Z 2
_cell_length_a 4.758
_cell_length_b 5.61
_cell_length_c 5.072
_cell_volume 135.384
_citation_journal_id_ASTM CHDCAQ
_cod_data_source_file Harari_CHDCAQ_1968_1623.cif
_cod_data_source_block Hf1O4Ti1
_cod_original_cell_volume 135.3838
_cod_original_formula_sum 'Hf1 O4 Ti1'
_cod_database_code 1537386

loop_
_symmetry_equiv_pos_as_xyz
x,y,z
-x+1/2,-y+1/2,z+1/2
x+1/2,-y+1/2,-z
-x,y,-z+1/2
-x,-y,-z
x-1/2,y-1/2,-z-1/2
-x-1/2,y-1/2,z
x,-y,z-1/2

loop_
_atom_site_label
_atom_site_type_symbol
_atom_site_fract_x
_atom_site_fract_y
_atom_site_fract_z
_atom_site_occupancy
_atom_site_U_iso_or_equiv
O1 O-2 0.271 0.114 0.0788 1 0.0
Hf1 Hf+4 0 0.316 0.25 0.5 0.0
Ti1 Ti+4 0 0.316 0.25 0.5 0.0
